data_4074558
loop_
_publ_author_name
'Xu, Guo-Lin'
'Xi, Bin'
'Updegraff, James B.'
'Protasiewicz, John D.'
'Ren, Tong'

_publ_section_title
;
 1,6-Bis(ferrocenyl)-1,3,5-hexatriyne:&#x00A0; Novel Preparation and
 Structural Study
;
_journal_issue 22
_journal_name_full Organometallics
_journal_page_first 5213
_journal_paper_doi 10.1021/om0607550
_journal_volume 25
_journal_year 2006
_chemical_formula_sum 'C26 H18 Fe2'
_chemical_formula_weight 442.10
_chemical_name_systematic
; 
 ? 
;
_space_group_IT_number 14
_symmetry_cell_setting monoclinic
_symmetry_space_group_name_Hall '-P 2ybc'
_symmetry_space_group_name_H-M 'P 1 21/c 1'
_atom_sites_solution_hydrogens geom
_atom_sites_solution_primary direct
_atom_sites_solution_secondary difmap
_audit_creation_method SHELXL-97
_cell_angle_alpha 90.00
_cell_angle_beta 101.8230(10)
_cell_angle_gamma 90.00
_cell_formula_units_Z 2
_cell_length_a 7.6034(2)
_cell_length_b 10.9464(3)
_cell_length_c 11.6264(3)
_cell_measurement_reflns_used 6103
_cell_measurement_temperature 100(2)
_cell_measurement_theta_max 30.52
_cell_measurement_theta_min 2.58
_cell_volume 947.13(4)
_computing_cell_refinement 'Bruker SMART'
_computing_data_collection 'Bruker SMART'
_computing_data_reduction 'Bruker SAINT'
_computing_molecular_graphics 'Bruker SHELXTL'
_computing_publication_material 'Bruker SHELXTL'
_computing_structure_refinement 'Bruker SHELXTL'
_computing_structure_solution 'Bruker SHELXTL'
_diffrn_ambient_temperature 100(2)
_diffrn_measured_fraction_theta_full 0.998
_diffrn_measured_fraction_theta_max 0.998
_diffrn_measurement_device_type 'CCD area detector'
_diffrn_measurement_method 'phi and omega scans'
_diffrn_radiation_monochromator graphite
_diffrn_radiation_source 'fine-focus sealed tube'
_diffrn_radiation_type MoK\a
_diffrn_radiation_wavelength 0.71073
_diffrn_reflns_av_R_equivalents 0.0140
_diffrn_reflns_av_sigmaI/netI 0.0095
_diffrn_reflns_limit_h_max 10
_diffrn_reflns_limit_h_min -10
_diffrn_reflns_limit_k_max 15
_diffrn_reflns_limit_k_min -15
_diffrn_reflns_limit_l_max 16
_diffrn_reflns_limit_l_min -16
_diffrn_reflns_number 15144
_diffrn_reflns_theta_full 30.53
_diffrn_reflns_theta_max 30.53
_diffrn_reflns_theta_min 2.58
_exptl_absorpt_coefficient_mu 1.539
_exptl_absorpt_correction_T_max 0.669591
_exptl_absorpt_correction_T_min 0.56066
_exptl_absorpt_correction_type multi-scan
_exptl_absorpt_process_details 'AXScale in APEX2 (Bruker, 2004)'
_exptl_crystal_colour 'dark red'
_exptl_crystal_density_diffrn 1.550
_exptl_crystal_density_method 'not measured'
_exptl_crystal_description 'irregular chunk'
_exptl_crystal_F_000 452
_exptl_crystal_size_max 0.40
_exptl_crystal_size_mid 0.37
_exptl_crystal_size_min 0.26
_refine_diff_density_max 0.477
_refine_diff_density_min -0.259
_refine_diff_density_rms 0.055
_refine_ls_extinction_method none
_refine_ls_goodness_of_fit_ref 1.013
_refine_ls_hydrogen_treatment mixed
_refine_ls_matrix_type full
_refine_ls_number_parameters 163
_refine_ls_number_reflns 2892
_refine_ls_number_restraints 0
_refine_ls_restrained_S_all 1.013
_refine_ls_R_factor_all 0.0207
_refine_ls_R_factor_gt 0.0199
_refine_ls_shift/su_max 0.001
_refine_ls_shift/su_mean 0.000
_refine_ls_structure_factor_coef Fsqd
_refine_ls_weighting_details 'calc w=1/[\s^2^(Fo^2^)+(0.0345P)^2^+0.3685P] where P=(Fo^2^+2Fc^2^)/3'
_refine_ls_weighting_scheme calc
_refine_ls_wR_factor_gt 0.0561
_refine_ls_wR_factor_ref 0.0568
_reflns_number_gt 2779
_reflns_number_total 2892
_reflns_threshold_expression >2sigma(I)
_cod_data_source_file om0607550si20060821_102407.cif
_cod_data_source_block compd04
_cod_depositor_comments
;
The following automatic conversions were performed:

'_symmetry_cell_setting' value 'Monoclinic' changed to 'monoclinic'
according to /home/saulius/struct/CIF-dictionaries/cif_core.dic
dictionary named 'cif_core.dic' version 2.4.1 from 2010-06-29.

Automatic conversion script
Id: cif_fix_values 1715 2011-07-08 13:25:40Z adriana 
;
_cod_original_sg_symbol_H-M P2(1)/c
_cod_database_code 4074558

loop_
_symmetry_equiv_pos_as_xyz
'x, y, z'
'-x, y+1/2, -z+1/2'
'-x, -y, -z'
'x, -y-1/2, z-1/2'

loop_
_atom_site_label
_atom_site_type_symbol
_atom_site_fract_x
_atom_site_fract_y
_atom_site_fract_z
_atom_site_U_iso_or_equiv
_atom_site_adp_type
_atom_site_occupancy
_atom_site_symmetry_multiplicity
_atom_site_calc_flag
Fe Fe 0.339662(16) 0.312805(11) 0.110719(11) 0.01274(5) Uani 1 1 d
C1 C 0.09725(13) 0.44974(9) 0.25087(9) 0.01923(17) Uani 1 1 d
C2 C 0.05958(14) 0.47002(10) 0.34536(9) 0.02119(18) Uani 1 1 d
C3 C 0.01866(14) 0.49079(10) 0.45239(9) 0.02185(19) Uani 1 1 d
C11 C 0.14068(12) 0.42647(9) 0.13996(8) 0.01619(16) Uani 1 1 d
C12 C 0.26918(13) 0.49340(8) 0.08953(8) 0.01635(16) Uani 1 1 d
H12 H 0.3354(19) 0.5597(15) 0.1270(13) 0.023(4) Uiso 1 1 d
C13 C 0.27280(13) 0.43999(9) -0.02148(8) 0.01727(17) Uani 1 1 d
H13 H 0.352(2) 0.4658(14) -0.0716(13) 0.026(4) Uiso 1 1 d
C14 C 0.14930(13) 0.34040(9) -0.04022(8) 0.01823(17) Uani 1 1 d
H14 H 0.125(2) 0.2885(15) -0.1074(12) 0.021(3) Uiso 1 1 d
C15 C 0.06806(13) 0.33088(9) 0.05936(9) 0.01770(17) Uani 1 1 d
H15 H -0.015(2) 0.2725(15) 0.0722(13) 0.024(3) Uiso 1 1 d
C16 C 0.45142(14) 0.14469(9) 0.09580(9) 0.02144(19) Uani 1 1 d
H16 H 0.414(2) 0.0932(16) 0.0320(15) 0.035(4) Uiso 1 1 d
C17 C 0.58537(13) 0.23739(10) 0.10490(10) 0.02265(19) Uani 1 1 d
H17 H 0.654(2) 0.2599(17) 0.0483(15) 0.036(4) Uiso 1 1 d
C18 C 0.59398(14) 0.30013(10) 0.21330(10) 0.02172(19) Uani 1 1 d
H18 H 0.670(2) 0.3660(17) 0.2430(15) 0.034(4) Uiso 1 1 d
C19 C 0.46408(14) 0.24686(9) 0.27098(9) 0.02013(18) Uani 1 1 d
H19 H 0.432(2) 0.2740(16) 0.3429(15) 0.034(4) Uiso 1 1 d
C20 C 0.37628(14) 0.15068(9) 0.19817(9) 0.02015(18) Uani 1 1 d
H20 H 0.276(2) 0.1026(16) 0.2124(15) 0.032(4) Uiso 1 1 d

loop_
_atom_site_aniso_label
_atom_site_aniso_U_11
_atom_site_aniso_U_22
_atom_site_aniso_U_33
_atom_site_aniso_U_23
_atom_site_aniso_U_13
_atom_site_aniso_U_12
Fe 0.01272(8) 0.01292(8) 0.01278(8) 0.00070(4) 0.00311(5) 0.00135(4)
C1 0.0198(4) 0.0186(4) 0.0205(4) 0.0017(3) 0.0067(3) 0.0049(3)
C2 0.0225(4) 0.0208(4) 0.0216(4) 0.0018(3) 0.0078(3) 0.0060(4)
C3 0.0243(4) 0.0209(4) 0.0217(5) 0.0024(3) 0.0080(4) 0.0078(4)
C11 0.0160(4) 0.0165(4) 0.0167(4) 0.0008(3) 0.0049(3) 0.0037(3)
C12 0.0187(4) 0.0136(4) 0.0170(4) 0.0010(3) 0.0042(3) 0.0017(3)
C13 0.0203(4) 0.0170(4) 0.0148(4) 0.0026(3) 0.0044(3) 0.0033(3)
C14 0.0185(4) 0.0195(4) 0.0153(4) -0.0013(3) 0.0003(3) 0.0032(3)
C15 0.0134(4) 0.0185(4) 0.0209(4) -0.0004(3) 0.0027(3) 0.0015(3)
C16 0.0230(4) 0.0182(4) 0.0225(4) -0.0018(4) 0.0031(4) 0.0070(3)
C17 0.0157(4) 0.0280(5) 0.0251(5) 0.0043(4) 0.0064(3) 0.0064(4)
C18 0.0164(4) 0.0220(4) 0.0243(5) 0.0034(4) -0.0017(4) 0.0003(3)
C19 0.0224(4) 0.0210(4) 0.0157(4) 0.0031(3) 0.0008(3) 0.0030(3)
C20 0.0220(4) 0.0158(4) 0.0219(4) 0.0054(3) 0.0027(3) 0.0012(3)

loop_
_atom_type_symbol
_atom_type_description
_atom_type_scat_dispersion_real
_atom_type_scat_dispersion_imag
_atom_type_scat_source
C C 0.0033 0.0016 'International Tables Vol C Tables 4.2.6.8 and 6.1.1.4'
H H 0.0000 0.0000 'International Tables Vol C Tables 4.2.6.8 and 6.1.1.4'
Fe Fe 0.3463 0.8444 'International Tables Vol C Tables 4.2.6.8 and 6.1.1.4'

loop_
_geom_angle_atom_site_label_1
_geom_angle_atom_site_label_2
_geom_angle_atom_site_label_3
_geom_angle
_geom_angle_site_symmetry_1
C20 Fe C15 104.93(4) .
C20 Fe C11 118.59(4) .
C15 Fe C11 41.27(4) .
C20 Fe C19 41.01(4) .
C15 Fe C19 123.65(4) .
C11 Fe C19 106.52(4) .
C20 Fe C16 40.78(4) .
C15 Fe C16 118.37(4) .
C11 Fe C16 153.66(4) .
C19 Fe C16 68.71(4) .
C20 Fe C12 155.00(4) .
C15 Fe C12 69.33(4) .
C11 Fe C12 41.19(4) .
C19 Fe C12 120.78(4) .
C16 Fe C12 163.47(4) .
C20 Fe C14 123.70(4) .
C15 Fe C14 40.69(4) .
C11 Fe C14 68.67(4) .
C19 Fe C14 160.91(4) .
C16 Fe C14 106.94(4) .
C12 Fe C14 68.57(4) .
C20 Fe C17 68.55(4) .
C15 Fe C17 154.43(4) .
C11 Fe C17 163.74(4) .
C19 Fe C17 68.51(4) .
C16 Fe C17 40.65(4) .
C12 Fe C17 126.88(4) .
C14 Fe C17 121.10(4) .
C20 Fe C18 68.64(4) .
C15 Fe C18 162.08(5) .
C11 Fe C18 125.82(4) .
C19 Fe C18 40.75(4) .
C16 Fe C18 68.40(4) .
C12 Fe C18 109.03(4) .
C14 Fe C18 156.68(4) .
C17 Fe C18 40.53(4) .
C20 Fe C13 161.78(4) .
C15 Fe C13 68.61(4) .
C11 Fe C13 68.53(4) .
C19 Fe C13 156.65(4) .
C16 Fe C13 125.97(4) .
C12 Fe C13 40.50(4) .
C14 Fe C13 40.56(4) .
C17 Fe C13 109.51(4) .
C18 Fe C13 122.49(4) .
C2 C1 C11 179.70(12) .
C1 C2 C3 178.92(11) .
C3 C3 C2 179.70(17) 3_566
C1 C11 C15 126.42(9) .
C1 C11 C12 125.68(9) .
C15 C11 C12 107.89(8) .
C1 C11 Fe 125.43(7) .
C15 C11 Fe 69.29(5) .
C12 C11 Fe 69.75(5) .
C13 C12 C11 107.55(8) .
C13 C12 Fe 70.09(5) .
C11 C12 Fe 69.06(5) .
C13 C12 H12 129.1(9) .
C11 C12 H12 123.3(9) .
Fe C12 H12 126.0(9) .
C12 C13 C14 108.56(8) .
C12 C13 Fe 69.40(5) .
C14 C13 Fe 69.59(5) .
C12 C13 H13 124.1(9) .
C14 C13 H13 127.2(9) .
Fe C13 H13 124.3(9) .
C15 C14 C13 108.28(8) .
C15 C14 Fe 69.01(5) .
C13 C14 Fe 69.85(5) .
C15 C14 H14 125.3(9) .
C13 C14 H14 126.4(9) .
Fe C14 H14 126.8(9) .
C14 C15 C11 107.71(8) .
C14 C15 Fe 70.30(5) .
C11 C15 Fe 69.44(5) .
C14 C15 H15 127.1(9) .
C11 C15 H15 125.2(9) .
Fe C15 H15 124.6(10) .
C20 C16 C17 107.94(9) .
C20 C16 Fe 69.11(6) .
C17 C16 Fe 69.94(6) .
C20 C16 H16 126.0(11) .
C17 C16 H16 126.0(11) .
Fe C16 H16 123.3(11) .
C18 C17 C16 108.13(9) .
C18 C17 Fe 69.81(6) .
C16 C17 Fe 69.41(6) .
C18 C17 H17 123.7(11) .
C16 C17 H17 128.1(11) .
Fe C17 H17 123.3(11) .
C17 C18 C19 107.93(9) .
C17 C18 Fe 69.67(6) .
C19 C18 Fe 68.98(6) .
C17 C18 H18 127.4(10) .
C19 C18 H18 124.7(10) .
Fe C18 H18 126.2(11) .
C18 C19 C20 107.89(9) .
C18 C19 Fe 70.27(6) .
C20 C19 Fe 69.31(5) .
C18 C19 H19 127.1(11) .
C20 C19 H19 124.8(11) .
Fe C19 H19 122.1(10) .
C16 C20 C19 108.10(9) .
C16 C20 Fe 70.11(6) .
C19 C20 Fe 69.68(6) .
C16 C20 H20 125.6(10) .
C19 C20 H20 126.1(10) .
Fe C20 H20 121.9(10) .

loop_
_geom_bond_atom_site_label_1
_geom_bond_atom_site_label_2
_geom_bond_distance
_geom_bond_site_symmetry_2
Fe C20 2.0359(10) .
Fe C15 2.0384(9) .
Fe C11 2.0405(9) .
Fe C19 2.0409(10) .
Fe C16 2.0492(10) .
Fe C12 2.0498(9) .
Fe C14 2.0554(9) .
Fe C17 2.0562(10) .
Fe C18 2.0581(10) .
Fe C13 2.0588(9) .
C1 C2 1.2113(14) .
C1 C11 1.4182(13) .
C2 C3 1.3622(14) .
C3 C3 1.215(2) 3_566
C11 C15 1.4374(14) .
C11 C12 1.4387(13) .
C12 C13 1.4222(13) .
C12 H12 0.938(16) .
C13 C14 1.4261(14) .
C13 H13 0.959(15) .
C14 C15 1.4232(14) .
C14 H14 0.952(15) .
C15 H15 0.934(16) .
C16 C20 1.4234(15) .
C16 C17 1.4262(15) .
C16 H16 0.928(18) .
C17 C18 1.4250(16) .
C17 H17 0.952(17) .
C18 C19 1.4271(15) .
C18 H18 0.943(18) .
C19 C20 1.4280(15) .
C19 H19 0.965(17) .
C20 H20 0.966(17) .

loop_
_geom_torsion_atom_site_label_1
_geom_torsion_atom_site_label_2
_geom_torsion_atom_site_label_3
_geom_torsion_atom_site_label_4
_geom_torsion
_geom_torsion_site_symmetry_4
C11 C1 C2 C3 162(100) .
C1 C2 C3 C3 -108(27) 3_566
C2 C1 C11 C15 -96(30) .
C2 C1 C11 C12 85(30) .
C2 C1 C11 Fe 175(100) .
C20 Fe C11 C1 40.81(10) .
C15 Fe C11 C1 120.66(11) .
C19 Fe C11 C1 -1.90(10) .
C16 Fe C11 C1 73.36(13) .
C12 Fe C11 C1 -120.03(11) .
C14 Fe C11 C1 158.55(10) .
C17 Fe C11 C1 -71.58(17) .
C18 Fe C11 C1 -42.40(10) .
C13 Fe C11 C1 -157.73(10) .
C20 Fe C11 C15 -79.85(7) .
C19 Fe C11 C15 -122.56(6) .
C16 Fe C11 C15 -47.29(11) .
C12 Fe C11 C15 119.31(8) .
C14 Fe C11 C15 37.89(6) .
C17 Fe C11 C15 167.77(13) .
C18 Fe C11 C15 -163.05(6) .
C13 Fe C11 C15 81.61(6) .
C20 Fe C11 C12 160.84(6) .
C15 Fe C11 C12 -119.31(8) .
C19 Fe C11 C12 118.13(6) .
C16 Fe C11 C12 -166.60(8) .
C14 Fe C11 C12 -81.42(6) .
C17 Fe C11 C12 48.46(16) .
C18 Fe C11 C12 77.64(7) .
C13 Fe C11 C12 -37.70(5) .
C1 C11 C12 C13 179.50(9) .
C15 C11 C12 C13 0.78(10) .
Fe C11 C12 C13 59.77(6) .
C1 C11 C12 Fe 119.73(9) .
C15 C11 C12 Fe -58.99(6) .
C20 Fe C12 C13 -161.81(9) .
C15 Fe C12 C13 -80.88(6) .
C11 Fe C12 C13 -118.82(8) .
C19 Fe C12 C13 161.44(6) .
C16 Fe C12 C13 40.01(16) .
C14 Fe C12 C13 -37.15(6) .
C17 Fe C12 C13 76.38(7) .
C18 Fe C12 C13 118.10(6) .
C20 Fe C12 C11 -42.99(12) .
C15 Fe C12 C11 37.93(6) .
C19 Fe C12 C11 -79.75(6) .
C16 Fe C12 C11 158.83(13) .
C14 Fe C12 C11 81.66(6) .
C17 Fe C12 C11 -164.81(6) .
C18 Fe C12 C11 -123.08(6) .
C13 Fe C12 C11 118.82(8) .
C11 C12 C13 C14 -0.40(11) .
Fe C12 C13 C14 58.73(7) .
C11 C12 C13 Fe -59.12(6) .
C20 Fe C13 C12 155.04(12) .
C15 Fe C13 C12 82.81(6) .
C11 Fe C13 C12 38.32(6) .
C19 Fe C13 C12 -43.63(12) .
C16 Fe C13 C12 -166.93(6) .
C14 Fe C13 C12 120.17(8) .
C17 Fe C13 C12 -124.44(6) .
C18 Fe C13 C12 -81.36(7) .
C20 Fe C13 C14 34.87(15) .
C15 Fe C13 C14 -37.37(6) .
C11 Fe C13 C14 -81.86(6) .
C19 Fe C13 C14 -163.80(9) .
C16 Fe C13 C14 72.89(7) .
C12 Fe C13 C14 -120.17(8) .
C17 Fe C13 C14 115.39(6) .
C18 Fe C13 C14 158.47(6) .
C12 C13 C14 C15 -0.15(11) .
Fe C13 C14 C15 58.47(7) .
C12 C13 C14 Fe -58.61(7) .
C20 Fe C14 C15 72.50(7) .
C11 Fe C14 C15 -38.42(6) .
C19 Fe C14 C15 40.33(15) .
C16 Fe C14 C15 114.06(6) .
C12 Fe C14 C15 -82.81(6) .
C17 Fe C14 C15 156.12(6) .
C18 Fe C14 C15 -171.35(10) .
C13 Fe C14 C15 -119.91(8) .
C20 Fe C14 C13 -167.59(6) .
C15 Fe C14 C13 119.91(8) .
C11 Fe C14 C13 81.49(6) .
C19 Fe C14 C13 160.24(11) .
C16 Fe C14 C13 -126.04(6) .
C12 Fe C14 C13 37.10(5) .
C17 Fe C14 C13 -83.98(7) .
C18 Fe C14 C13 -51.44(12) .
C13 C14 C15 C11 0.63(11) .
Fe C14 C15 C11 59.61(6) .
C13 C14 C15 Fe -58.98(7) .
C1 C11 C15 C14 -179.58(9) .
C12 C11 C15 C14 -0.87(10) .
Fe C11 C15 C14 -60.15(7) .
C1 C11 C15 Fe -119.43(10) .
C12 C11 C15 Fe 59.28(6) .
C20 Fe C15 C14 -124.80(6) .
C11 Fe C15 C14 118.65(8) .
C19 Fe C15 C14 -165.27(6) .
C16 Fe C15 C14 -83.10(7) .
C12 Fe C15 C14 80.79(6) .
C17 Fe C15 C14 -53.45(12) .
C18 Fe C15 C14 168.84(12) .
C13 Fe C15 C14 37.26(6) .
C20 Fe C15 C11 116.56(6) .
C19 Fe C15 C11 76.08(7) .
C16 Fe C15 C11 158.25(6) .
C12 Fe C15 C11 -37.86(5) .
C14 Fe C15 C11 -118.65(8) .
C17 Fe C15 C11 -172.10(9) .
C18 Fe C15 C11 50.19(15) .
C13 Fe C15 C11 -81.39(6) .
C15 Fe C16 C20 -79.76(7) .
C11 Fe C16 C20 -46.33(11) .
C19 Fe C16 C20 37.98(6) .
C12 Fe C16 C20 166.09(13) .
C14 Fe C16 C20 -122.33(6) .
C17 Fe C16 C20 119.37(9) .
C18 Fe C16 C20 81.91(7) .
C13 Fe C16 C20 -162.85(6) .
C20 Fe C16 C17 -119.37(9) .
C15 Fe C16 C17 160.87(6) .
C11 Fe C16 C17 -165.70(8) .
C19 Fe C16 C17 -81.39(7) .
C12 Fe C16 C17 46.72(16) .
C14 Fe C16 C17 118.30(6) .
C18 Fe C16 C17 -37.47(6) .
C13 Fe C16 C17 77.78(7) .
C20 C16 C17 C18 0.41(11) .
Fe C16 C17 C18 59.26(7) .
C20 C16 C17 Fe -58.85(7) .
C20 Fe C17 C18 -81.80(7) .
C15 Fe C17 C18 -161.42(9) .
C11 Fe C17 C18 37.47(17) .
C19 Fe C17 C18 -37.58(6) .
C16 Fe C17 C18 -119.50(9) .
C12 Fe C17 C18 75.51(7) .
C14 Fe C17 C18 160.87(6) .
C13 Fe C17 C18 117.55(6) .
C20 Fe C17 C16 37.70(6) .
C15 Fe C17 C16 -41.92(12) .
C11 Fe C17 C16 156.97(13) .
C19 Fe C17 C16 81.92(7) .
C12 Fe C17 C16 -164.99(6) .
C14 Fe C17 C16 -79.63(7) .
C18 Fe C17 C16 119.50(9) .
C13 Fe C17 C16 -122.95(6) .
C16 C17 C18 C19 -0.48(11) .
Fe C17 C18 C19 58.54(7) .
C16 C17 C18 Fe -59.01(7) .
C20 Fe C18 C17 81.55(7) .
C15 Fe C18 C17 153.46(12) .
C11 Fe C18 C17 -167.87(6) .
C19 Fe C18 C17 119.61(9) .
C16 Fe C18 C17 37.58(6) .
C12 Fe C18 C17 -124.99(6) .
C14 Fe C18 C17 -45.13(13) .
C13 Fe C18 C17 -82.21(7) .
C20 Fe C18 C19 -38.05(6) .
C15 Fe C18 C19 33.85(16) .
C11 Fe C18 C19 72.52(7) .
C16 Fe C18 C19 -82.03(7) .
C12 Fe C18 C19 115.40(6) .
C14 Fe C18 C19 -164.74(9) .
C17 Fe C18 C19 -119.61(9) .
C13 Fe C18 C19 158.18(6) .
C17 C18 C19 C20 0.36(11) .
Fe C18 C19 C20 59.32(7) .
C17 C18 C19 Fe -58.96(7) .
C20 Fe C19 C18 118.97(9) .
C15 Fe C19 C18 -168.12(6) .
C11 Fe C19 C18 -126.22(6) .
C16 Fe C19 C18 81.19(7) .
C12 Fe C19 C18 -83.70(7) .
C14 Fe C19 C18 161.43(11) .
C17 Fe C19 C18 37.38(6) .
C13 Fe C19 C18 -52.26(12) .
C15 Fe C19 C20 72.91(7) .
C11 Fe C19 C20 114.81(6) .
C16 Fe C19 C20 -37.78(6) .
C12 Fe C19 C20 157.33(6) .
C14 Fe C19 C20 42.46(15) .
C17 Fe C19 C20 -81.59(7) .
C18 Fe C19 C20 -118.97(9) .
C13 Fe C19 C20 -171.23(9) .
C17 C16 C20 C19 -0.19(11) .
Fe C16 C20 C19 -59.56(7) .
C17 C16 C20 Fe 59.37(7) .
C18 C19 C20 C16 -0.10(11) .
Fe C19 C20 C16 59.82(7) .
C18 C19 C20 Fe -59.93(7) .
C15 Fe C20 C16 116.35(6) .
C11 Fe C20 C16 158.56(6) .
C19 Fe C20 C16 -119.09(9) .
C12 Fe C20 C16 -170.68(8) .
C14 Fe C20 C16 76.30(7) .
C17 Fe C20 C16 -37.59(6) .
C18 Fe C20 C16 -81.27(7) .
C13 Fe C20 C16 49.76(15) .
C15 Fe C20 C19 -124.56(6) .
C11 Fe C20 C19 -82.35(7) .
C16 Fe C20 C19 119.09(9) .
C12 Fe C20 C19 -51.59(12) .
C14 Fe C20 C19 -164.61(6) .
C17 Fe C20 C19 81.50(7) .
C18 Fe C20 C19 37.82(6) .
C13 Fe C20 C19 168.85(11) .
